data_9004969
loop_
_publ_author_name
'Sokolova, E.'
'Hawthorne, F. C.'
'Belakovskiy, D. I.'
'Pautov, L. A.'

_publ_section_title
;
 The OD (order-disorder) structure of holfertite, a hydrated uranyl
 titanate mineral from Searle Canyon, Thomas Range, Utah, USA
;
_journal_name_full 'The Canadian Mineralogist'
_journal_page_first 1545
_journal_page_last 1552
_journal_paper_doi 10.2113/gscanmin.43.5.1545
_journal_volume 43
_journal_year 2005
_chemical_compound_source 'Searle Canyon, Thomas Range, Utah, USA'
_chemical_formula_sum 'Ca0.75 H11.17 O32.46 Ti3 U5.31'
_chemical_name_mineral Holfertite
_space_group_IT_number 143
_symmetry_space_group_name_Hall 'P 3'
_symmetry_space_group_name_H-M 'P 3'
_cell_angle_alpha 90
_cell_angle_beta 90
_cell_angle_gamma 120
_cell_formula_units_Z 1
_cell_length_a 10.824
_cell_length_b 10.824
_cell_length_c 7.549
_cell_volume 765.942
_database_code_amcsd 0006067
_exptl_crystal_density_diffrn 4.267
_cod_original_cell_volume 765.941
_cod_original_formula_sum 'U5.31 Ti3 Ca.75 O32.46 H11.17'
_cod_database_code 9004969

loop_
_space_group_symop_operation_xyz
x,y,z
-y,x-y,z
-x+y,-x,z

loop_
_atom_site_aniso_label
_atom_site_aniso_U_11
_atom_site_aniso_U_22
_atom_site_aniso_U_33
_atom_site_aniso_U_12
_atom_site_aniso_U_13
_atom_site_aniso_U_23
U1A 0.14100 0.05800 0.00000 -0.03300 0.00290 0.00380
U1B 0.16700 0.22000 0.02702 0.14100 -0.04700 -0.02800
U1C 0.00500 0.01700 0.13000 -0.03500 0.01300 0.01900
U2 0.16200 0.12800 0.00000 0.00300 -0.00060 -0.00600
Ti1 0.09800 0.09800 0.00000 0.04900 0.00000 0.00000
Ti2 0.08100 0.08100 0.00000 0.04000 0.00000 0.00000
Ti3 0.02200 0.02200 0.00000 0.01100 0.00000 0.00000
Ti4 0.03500 0.03500 0.00000 0.01700 0.00000 0.00000

loop_
_atom_site_label
_atom_site_fract_x
_atom_site_fract_y
_atom_site_fract_z
_atom_site_occupancy
_atom_site_U_iso_or_equiv
_atom_site_type_symbol
_atom_site_attached_hydrogens
U1A 0.45590 0.45040 0.07240 0.75000 0.10330 U 0
U1B 0.53600 0.59500 0.07200 0.15000 0.11700 U 0
U1C 0.55900 0.51200 0.07900 0.10000 0.06800 U 0
U2 0.48690 0.49360 0.57030 0.77000 0.12700 U 0
Ti1 0.66667 0.33333 -0.18100 1.00000 0.06600 Ti 0
Ti2 0.66667 0.33333 0.32330 1.00000 0.05400 Ti 0
Ti3 0.33333 0.66667 0.32000 0.50000 0.01500 Ti 0
Ti4 0.33333 0.66667 0.82600 0.50000 0.02300 Ti 0
Ca 0.07300 0.12700 0.56000 0.25000 ? Ca 0
O1 0.82900 0.46100 0.34100 1.00000 0.09000 O 0
O2 0.52600 0.36100 0.79800 1.00000 0.09000 O 0
O3 0.35300 0.50700 0.81500 0.50000 0.03000 O 0
O4 0.15300 0.65200 0.29900 0.50000 0.01000 O 0
O-H5 0.26300 0.63100 0.58000 0.33000 0.05000 O 1
O6 0.62900 0.56150 0.57400 0.75000 0.04000 O 0
O7 0.64800 0.37300 0.06600 0.33000 0.05000 O 0
O8 0.30000 0.26800 0.58200 0.75000 0.11000 O 0
O-H9 0.27000 0.57100 0.08100 0.33000 0.05000 O 1
O10 0.33100 0.23000 0.06200 1.00000 0.18000 O 0
O11 0.66667 0.33333 0.57200 1.00000 0.10000 O 0
O12 0.61500 0.61500 0.06900 1.00000 0.02000 O 0
Wat13 0.15100 0.87400 0.78600 0.50000 ? O 2
Wat14 0.00000 0.00000 0.47800 0.50000 ? O 2
Wat15 0.73700 0.87900 0.06700 0.50000 ? O 2
Wat16 0.99600 0.06100 0.06200 0.50000 ? O 2
Wat17 0.08000 0.84500 0.16900 0.50000 ? O 2
Wat18 0.12700 0.08400 0.55800 0.50000 ? O 2
Wat19 0.11500 0.12900 0.06700 0.33000 ? O 2

loop_
_cod_changelog_entry_id
_cod_changelog_entry_author
_cod_changelog_entry_date
_cod_changelog_entry_text
1
;cod-tools version 3.8.0
Id: cif_guess_AMCSD_atom_types 9581 2023-05-17 12:35:41Z saulius
;
2023-05-18T11:38:31+03:00
;Derived atom types and hydrogen counts
from atom names that follow the AMCSD naming convention
(Wat == water, O-H == hydroxyl).
;

loop_
_cod_related_entry_id
_cod_related_entry_database
_cod_related_entry_code
1 AMCSD 0006067
